data_7134623
loop_
_publ_author_name
'Chen, Jin-Fa'
'Wang, Yuxuan'
'Shi, Bingbing'
'Yao, Hong'
'Wei, Tai-Bao'
'Lin, Qi'

_publ_section_title
;
 A V-shaped small molecule-based crystalline nonporous supramolecular
 organic framework for capturing benzene-based contaminants
;
_journal_issue 54
_journal_name_full 'Chemical Communications'
_journal_page_first 9912
_journal_page_last 9915
_journal_paper_doi 10.1039/D5CC01950H
_journal_volume 61
_journal_year 2025
_chemical_absolute_configuration unk
_chemical_formula_moiety 'C48 H30 N4, C8 H10'
_chemical_formula_sum 'C56 H40 N4'
_chemical_formula_weight 768.92
_space_group_crystal_system orthorhombic
_space_group_IT_number 33
_space_group_name_Hall 'P 2c -2n'
_space_group_name_H-M_alt 'P n a 21'
_atom_sites_solution_hydrogens geom
_atom_sites_solution_primary dual
_audit_creation_date 2024-09-01
_audit_creation_method
;
Olex2 1.5
(compiled 2023.03.06 svn.rbb2c1857 for OlexSys, GUI svn.r6748)
;
_audit_update_record
;
2025-04-25 deposited with the CCDC.	2025-05-28 downloaded from the CCDC.
;
_cell_angle_alpha 90
_cell_angle_beta 90
_cell_angle_gamma 90
_cell_formula_units_Z 4
_cell_length_a 15.9030(2)
_cell_length_b 28.7810(4)
_cell_length_c 8.88980(10)
_cell_measurement_reflns_used 17241
_cell_measurement_temperature 150.00(10)
_cell_measurement_theta_max 76.2990
_cell_measurement_theta_min 3.1490
_cell_volume 4068.90(9)
_computing_cell_refinement 'CrysAlisPro 1.171.42.93a (Rigaku OD, 2023)'
_computing_data_collection 'CrysAlisPro 1.171.42.93a (Rigaku OD, 2023)'
_computing_data_reduction 'CrysAlisPro 1.171.42.93a (Rigaku OD, 2023)'
_computing_molecular_graphics 'Olex2 1.5 (Dolomanov et al., 2009)'
_computing_publication_material 'Olex2 1.5 (Dolomanov et al., 2009)'
_computing_structure_refinement 'SHELXL 2018/3 (Sheldrick, 2015)'
_computing_structure_solution 'SHELXT 2018/2 (Sheldrick, 2018)'
_diffrn_ambient_environment N~2~
_diffrn_ambient_temperature 150.00(10)
_diffrn_detector 'Hybrid Pixel Array Detector'
_diffrn_detector_area_resol_mean 10.0000
_diffrn_detector_type HyPix
_diffrn_measured_fraction_theta_full 0.999
_diffrn_measured_fraction_theta_max 0.973
_diffrn_measurement_details
;
List of Runs (angles in degrees, time in seconds):

  # Type    Start    End  Width  t~exp~   \w     \q     \k     \f   Frames
#--------------------------------------------------------------------------
  1  \w     59.00  97.00   0.50    0.17    --   46.68 155.00 128.00   76
  2  \w     83.00 153.00   0.50    0.32    --  104.75 119.00 -27.00  140
  3  \w     72.00 102.00   0.50    0.32    --  104.75 -94.00-120.00   60
  4  \w     39.00  64.00   0.50    0.32    --  104.75 -61.00-120.00   50
  5  \w    -25.00  56.00   0.50    0.17    --   46.68 -55.00 120.00  162
  6  \w    -25.00   0.00   0.50    0.17    --  -46.68  19.00  90.00   50
  7  \w    -77.00 -32.00   0.50    0.32    -- -102.00  66.00  93.00   90
  8  \w    -69.00 -31.00   0.50    0.32    -- -102.00  61.00  60.00   76
  9  \w    -69.00 -41.00   0.50    0.32    -- -102.00  61.00  30.00   56
 10  \w    -61.00 -30.00   0.50    0.32    -- -102.00  55.00 -96.00   62
 11  \w    -37.00   1.00   0.50    0.17    --  -46.68  37.00   0.00   76
 12  \w   -158.00 -99.00   0.50    0.32    -- -102.00 -15.00  60.00  118
 13  \w   -174.00-146.00   0.50    0.32    -- -102.00 -55.00 120.00   56
 14  \w   -126.00 -88.00   0.50    0.32    -- -102.00 -55.00 120.00   76
 15  \w    -86.00 -37.00   0.50    0.32    -- -102.00 155.00 128.00   98
 16  \w    -39.00 -10.00   0.50    0.17    --  -46.68  37.00  30.00   58
 17  \w     -6.00  22.00   0.50    0.17    --  -46.68  37.00  30.00   56
 18  \w    -59.00 -33.00   0.50    0.32    -- -102.00  61.00 -60.00   52
 19  \w     52.00 105.00   0.50    0.32    --  104.75 -94.00  90.00  106
 20  \w    142.00 176.00   0.50    0.32    --  104.75  30.00-150.00   68
 21  \w     94.00 120.00   0.50    0.32    --  104.75  30.00  30.00   52
 22  \w     36.00  63.00   0.50    0.32    --  104.75 -61.00 -30.00   54
 23  \w    136.00 162.00   0.50    0.32    --  104.75  30.00  30.00   52
 24  \w     39.00  67.00   0.50    0.32    --  104.75 -61.00  60.00   56
 25  \w     35.00  69.00   0.50    0.32    --  104.75 -61.00 -90.00   68
 26  \w     51.00  76.00   0.50    0.17    --   46.68  55.00 -96.00   50
;
_diffrn_measurement_device 'four-circle diffractometer'
_diffrn_measurement_device_type 'XtaLAB Synergy R, DW system, HyPix'
_diffrn_measurement_method '\w scans'
_diffrn_orient_matrix_type 'CrysAlisPro convention (1999,Acta A55,543-557)'
_diffrn_orient_matrix_UB_11 -0.0321864000
_diffrn_orient_matrix_UB_12 -0.1120423000
_diffrn_orient_matrix_UB_13 -0.0367647000
_diffrn_orient_matrix_UB_21 0.0905672000
_diffrn_orient_matrix_UB_22 -0.0223745000
_diffrn_orient_matrix_UB_23 -0.0177132000
_diffrn_orient_matrix_UB_31 0.0121568000
_diffrn_orient_matrix_UB_32 -0.1302445000
_diffrn_orient_matrix_UB_33 0.0346472000
_diffrn_radiation_monochromator mirror
_diffrn_radiation_probe x-ray
_diffrn_radiation_type 'Cu K\a'
_diffrn_radiation_wavelength 1.54184
_diffrn_reflns_av_R_equivalents 0.0331
_diffrn_reflns_av_unetI/netI 0.0285
_diffrn_reflns_Laue_measured_fraction_full 0.999
_diffrn_reflns_Laue_measured_fraction_max 0.973
_diffrn_reflns_limit_h_max 19
_diffrn_reflns_limit_h_min -18
_diffrn_reflns_limit_k_max 35
_diffrn_reflns_limit_k_min -32
_diffrn_reflns_limit_l_max 10
_diffrn_reflns_limit_l_min -10
_diffrn_reflns_number 26555
_diffrn_reflns_point_group_measured_fraction_full 0.905
_diffrn_reflns_point_group_measured_fraction_max 0.860
_diffrn_reflns_theta_full 67.684
_diffrn_reflns_theta_max 76.333
_diffrn_reflns_theta_min 3.071
_diffrn_source 'Rotating-anode X-ray tube'
_diffrn_source_type 'Rigaku (Cu) X-ray Source'
_exptl_absorpt_coefficient_mu 0.566
_exptl_absorpt_correction_T_max 1.00000
_exptl_absorpt_correction_T_min 0.83769
_exptl_absorpt_correction_type multi-scan
_exptl_absorpt_process_details
;
CrysAlisPro 1.171.42.93a (Rigaku Oxford Diffraction, 2023)
Empirical absorption correction using spherical harmonics,
implemented in SCALE3 ABSPACK scaling algorithm.
;
_exptl_crystal_colour 'clear light yellow'
_exptl_crystal_colour_lustre clear
_exptl_crystal_colour_modifier light
_exptl_crystal_colour_primary yellow
_exptl_crystal_density_diffrn 1.255
_exptl_crystal_description block
_exptl_crystal_F_000 1616
_exptl_crystal_size_max 0.12
_exptl_crystal_size_mid 0.08
_exptl_crystal_size_min 0.05
_refine_diff_density_max 0.212
_refine_diff_density_min -0.185
_refine_diff_density_rms 0.035
_refine_ls_abs_structure_details
;
 Flack x determined using 2580 quotients [(I+)-(I-)]/[(I+)+(I-)]
 (Parsons, Flack and Wagner, Acta Cryst. B69 (2013) 249-259).
;
_refine_ls_abs_structure_Flack -0.24(19)
_refine_ls_extinction_method none
_refine_ls_goodness_of_fit_ref 1.037
_refine_ls_hydrogen_treatment constr
_refine_ls_matrix_type full
_refine_ls_number_parameters 543
_refine_ls_number_reflns 7318
_refine_ls_number_restraints 1
_refine_ls_restrained_S_all 1.037
_refine_ls_R_factor_all 0.0371
_refine_ls_R_factor_gt 0.0342
_refine_ls_shift/su_max 0.001
_refine_ls_shift/su_mean 0.000
_refine_ls_structure_factor_coef Fsqd
_refine_ls_weighting_details 'w=1/[\s^2^(Fo^2^)+(0.0541P)^2^+0.2969P] where P=(Fo^2^+2Fc^2^)/3'
_refine_ls_weighting_scheme calc
_refine_ls_wR_factor_gt 0.0870
_refine_ls_wR_factor_ref 0.0894
_reflns_Friedel_coverage 0.656
_reflns_Friedel_fraction_full 0.796
_reflns_Friedel_fraction_max 0.730
_reflns_number_gt 6893
_reflns_number_total 7318
_reflns_threshold_expression 'I > 2\s(I)'
_cod_data_source_file d5cc01950h2.cif
_cod_data_source_block yxw-k2-d_0831_auto
_cod_depositor_comments 'Adding full bibliography for 7134621--7134626.cif.'
_cod_database_code 7134623
_shelx_shelxl_version_number 2018/3
_shelx_space_group_comment
;
The symmetry employed for this shelxl refinement is uniquely defined
by the following loop, which should always be used as a source of
symmetry information in preference to the above space-group names.
They are only intended as comments.
;
_olex2_refinement_description
;
1. Fixed Uiso
 At 1.2 times of:
  All C(H) groups
 At 1.5 times of:
  All C(H,H,H) groups
2.a Aromatic/amide H refined with riding coordinates:
 C2(H2), C5(H5), C7(H7), C11(H11), C18(H18), C19(H19), C20(H20), C21(H21),
 C23(H23), C28(H28), C29(H29), C30(H30), C31(H31), C33(H33), C35(H35), C37(H37),
  C38(H38), C39(H39), C40(H40), C41(H41), C42(H42), C43(H43), C44(H44),
 C45(H45), C47(H47), C48(H48), C50(H50), C52(H52), C54(H54), C56(H56), C13(H13),
  C25(H25), C51(H51), C53(H53)
2.b Idealised Me refined as rotating group:
 C27(H27A,H27B,H27C), C55(H55A,H55B,H55C)
;
_olex2_submission_special_instructions 'No special instructions were received'
_oxdiff_exptl_absorpt_empirical_details
;
Empirical correction (ABSPACK) includes:
- Absorption correction using spherical harmonics
- Frame scaling
;
_oxdiff_exptl_absorpt_empirical_full_max 1.277
_oxdiff_exptl_absorpt_empirical_full_min 0.847

loop_
_space_group_symop_operation_xyz
'x, y, z'
'-x, -y, z+1/2'
'x+1/2, -y+1/2, z'
'-x+1/2, y+1/2, z+1/2'

loop_
_atom_site_label
_atom_site_type_symbol
_atom_site_fract_x
_atom_site_fract_y
_atom_site_fract_z
_atom_site_U_iso_or_equiv
_atom_site_adp_type
_atom_site_occupancy
_atom_site_site_symmetry_order
_atom_site_calc_flag
_atom_site_refinement_flags_posn
_atom_site_refinement_flags_adp
_atom_site_refinement_flags_occupancy
_atom_site_disorder_assembly
_atom_site_disorder_group
N1 N 0.39157(10) 0.44732(5) 0.23635(18) 0.0298(3) Uani 1 1 d . . . . .
N2 N 0.36203(11) 0.31898(5) 0.81703(18) 0.0328(3) Uani 1 1 d . . . . .
N3 N 0.35382(10) 0.54048(5) 0.23188(18) 0.0305(3) Uani 1 1 d . . . . .
N4 N 0.23539(11) 0.66433(6) 0.79236(19) 0.0362(4) Uani 1 1 d . . . . .
C1 C 0.44038(12) 0.45102(6) -0.0217(2) 0.0299(4) Uani 1 1 d . . . . .
C2 C 0.22690(15) 0.35983(7) 0.8898(3) 0.0432(5) Uani 1 1 d . . . . .
H2 H 0.219564 0.375940 0.797476 0.052 Uiso 1 1 calc R U . . .
C4 C 0.41985(12) 0.40393(6) 0.2456(2) 0.0302(4) Uani 1 1 d . . . . .
C5 C 0.26635(17) 0.74190(7) 1.1040(3) 0.0458(5) Uani 1 1 d . . . . .
H5 H 0.236214 0.749963 1.192469 0.055 Uiso 1 1 calc R U . . .
C6 C 0.40327(12) 0.47113(6) 0.1069(2) 0.0289(4) Uani 1 1 d . . . . .
C7 C 0.41629(15) 0.24339(7) 1.1250(2) 0.0401(5) Uani 1 1 d . . . . .
H7 H 0.391377 0.234827 1.218083 0.048 Uiso 1 1 calc R U . . .
C8 C 0.34068(12) 0.58613(6) 0.2326(2) 0.0309(4) Uani 1 1 d . . . . .
C9 C 0.15923(15) 0.68063(7) 1.0032(2) 0.0409(5) Uani 1 1 d . . . . .
C10 C 0.41366(13) 0.28680(6) 0.8908(2) 0.0325(4) Uani 1 1 d . . . . .
C11 C 0.34258(17) 0.76252(8) 1.0730(3) 0.0489(6) Uani 1 1 d . . . . .
H11 H 0.364440 0.785264 1.139819 0.059 Uiso 1 1 calc R U . . .
C12 C 0.27951(14) 0.69814(6) 0.8729(2) 0.0360(4) Uani 1 1 d . . . . .
C14 C 0.37794(13) 0.33951(6) 0.6743(2) 0.0320(4) Uani 1 1 d . . . . .
C15 C 0.16200(14) 0.65365(7) 0.8704(2) 0.0389(4) Uani 1 1 d . . . . .
C16 C 0.40681(12) 0.38085(6) 0.3931(2) 0.0305(4) Uani 1 1 d . . . . .
C17 C 0.23375(14) 0.70904(7) 1.0041(2) 0.0396(5) Uani 1 1 d . . . . .
C18 C 0.36697(13) 0.38705(6) 0.6548(2) 0.0342(4) Uani 1 1 d . . . . .
H18 H 0.349883 0.405713 0.737467 0.041 Uiso 1 1 calc R U . . .
C19 C 0.49151(16) 0.22413(8) 1.0805(3) 0.0443(5) Uani 1 1 d . . . . .
H19 H 0.518164 0.201683 1.142681 0.053 Uiso 1 1 calc R U . . .
C20 C 0.47052(12) 0.40512(6) -0.0081(2) 0.0320(4) Uani 1 1 d . . . . .
H20 H 0.496849 0.390401 -0.091349 0.038 Uiso 1 1 calc R U . . .
C21 C 0.17113(15) 0.36543(8) 1.0075(3) 0.0502(5) Uani 1 1 d . . . . .
H21 H 0.124787 0.385916 0.995312 0.060 Uiso 1 1 calc R U . . .
C22 C 0.31214(12) 0.60684(6) 0.3772(2) 0.0318(4) Uani 1 1 d . . . . .
C23 C 0.02985(17) 0.61988(9) 0.9288(3) 0.0573(6) Uani 1 1 d . . . . .
H23 H -0.015234 0.599533 0.904802 0.069 Uiso 1 1 calc R U . . .
C24 C 0.39294(12) 0.54509(6) -0.0320(2) 0.0300(4) Uani 1 1 d . . . . .
C26 C 0.38058(11) 0.52010(6) 0.1030(2) 0.0289(4) Uani 1 1 d . . . . .
C28 C 0.46175(13) 0.38178(6) 0.1253(2) 0.0326(4) Uani 1 1 d . . . . .
H28 H 0.483486 0.351239 0.136733 0.039 Uiso 1 1 calc R U . . .
C29 C 0.30832(14) 0.65475(7) 0.3982(2) 0.0371(4) Uani 1 1 d . . . . .
H29 H 0.323787 0.674779 0.317897 0.045 Uiso 1 1 calc R U . . .
C30 C 0.41912(13) 0.33333(6) 0.4146(2) 0.0332(4) Uani 1 1 d . . . . .
H30 H 0.437758 0.314788 0.332706 0.040 Uiso 1 1 calc R U . . .
C31 C 0.35738(14) 0.71806(7) 0.8423(2) 0.0389(4) Uani 1 1 d . . . . .
H31 H 0.388264 0.709826 0.754793 0.047 Uiso 1 1 calc R U . . .
C32 C 0.37706(13) 0.27584(6) 1.0308(2) 0.0340(4) Uani 1 1 d . . . . .
C33 C 0.24523(14) 0.31066(7) 1.1636(2) 0.0409(5) Uani 1 1 d . . . . .
H33 H 0.250788 0.293962 1.255248 0.049 Uiso 1 1 calc R U . . .
C34 C 0.30256(13) 0.30398(6) 1.0461(2) 0.0346(4) Uani 1 1 d . . . . .
C35 C 0.52929(15) 0.23729(7) 0.9441(3) 0.0436(5) Uani 1 1 d . . . . .
H35 H 0.582325 0.224491 0.917609 0.052 Uiso 1 1 calc R U . . .
C36 C 0.29452(13) 0.32960(7) 0.9117(2) 0.0350(4) Uani 1 1 d . . . . .
C37 C 0.38834(16) 0.75035(8) 0.9439(3) 0.0448(5) Uani 1 1 d . . . . .
H37 H 0.441384 0.764466 0.925837 0.054 Uiso 1 1 calc R U . . .
C38 C 0.38069(13) 0.40740(6) 0.5161(2) 0.0336(4) Uani 1 1 d . . . . .
H38 H 0.372260 0.439874 0.504246 0.040 Uiso 1 1 calc R U . . .
C39 C 0.28250(14) 0.67380(7) 0.5334(2) 0.0382(5) Uani 1 1 d . . . . .
H39 H 0.279796 0.706578 0.545062 0.046 Uiso 1 1 calc R U . . .
C40 C 0.37902(13) 0.59331(7) -0.0276(2) 0.0348(4) Uani 1 1 d . . . . .
H40 H 0.386858 0.611540 -0.115543 0.042 Uiso 1 1 calc R U . . .
C41 C 0.09721(15) 0.62343(8) 0.8310(3) 0.0472(5) Uani 1 1 d . . . . .
H41 H 0.099219 0.605929 0.740441 0.057 Uiso 1 1 calc R U . . .
C42 C 0.28930(13) 0.57806(7) 0.4974(2) 0.0344(4) Uani 1 1 d . . . . .
H42 H 0.291149 0.545272 0.485532 0.041 Uiso 1 1 calc R U . . .
C43 C 0.18074(15) 0.34188(8) 1.1438(3) 0.0487(5) Uani 1 1 d . . . . .
H43 H 0.142334 0.347494 1.223608 0.058 Uiso 1 1 calc R U . . .
C44 C 0.40470(13) 0.31256(6) 0.5531(2) 0.0333(4) Uani 1 1 d . . . . .
H44 H 0.413032 0.280089 0.565325 0.040 Uiso 1 1 calc R U . . .
C45 C 0.09014(18) 0.67563(8) 1.0999(3) 0.0525(6) Uani 1 1 d . . . . .
H45 H 0.087405 0.692921 1.190848 0.063 Uiso 1 1 calc R U . . .
C46 C 0.26054(13) 0.64480(7) 0.6519(2) 0.0340(4) Uani 1 1 d . . . . .
C47 C 0.02667(18) 0.64565(9) 1.0624(3) 0.0595(7) Uani 1 1 d . . . . .
H47 H -0.020175 0.642281 1.127768 0.071 Uiso 1 1 calc R U . . .
C48 C 0.49086(13) 0.26854(7) 0.8474(2) 0.0374(4) Uani 1 1 d . . . . .
H48 H 0.516354 0.277166 0.754914 0.045 Uiso 1 1 calc R U . . .
C50 C 0.35416(14) 0.61389(7) 0.1038(2) 0.0361(4) Uani 1 1 d . . . . .
H50 H 0.346038 0.646563 0.108355 0.043 Uiso 1 1 calc R U . . .
C52 C 0.26401(13) 0.59690(7) 0.6336(2) 0.0348(4) Uani 1 1 d . . . . .
H52 H 0.249021 0.577016 0.714566 0.042 Uiso 1 1 calc R U . . .
C54 C 0.42297(12) 0.52197(6) -0.1642(2) 0.0324(4) Uani 1 1 d . . . . .
H54 H 0.425755 0.538431 -0.256717 0.039 Uiso 1 1 calc R U . . .
C56 C 0.44730(12) 0.47718(6) -0.1589(2) 0.0327(4) Uani 1 1 d . . . . .
H56 H 0.469227 0.462737 -0.246612 0.039 Uiso 1 1 calc R U . . .
C3 C 0.13653(18) 0.50325(12) 0.3163(5) 0.0778(10) Uani 1 1 d . . . . .
C13 C 0.1772(2) 0.46196(13) 0.3424(6) 0.0891(12) Uani 1 1 d . . . . .
H13 H 0.207228 0.447508 0.262720 0.107 Uiso 1 1 calc R U . . .
C25 C 0.0923(2) 0.50342(12) 0.5754(5) 0.0815(10) Uani 1 1 d . . . . .
H25 H 0.063336 0.517726 0.656572 0.098 Uiso 1 1 calc R U . . .
C27 C 0.0509(3) 0.57093(14) 0.4126(6) 0.1034(14) Uani 1 1 d . . . . .
H27A H 0.093553 0.594857 0.394641 0.155 Uiso 1 1 calc R U . . .
H27B H 0.018786 0.578752 0.503264 0.155 Uiso 1 1 calc R U . . .
H27C H 0.012765 0.569324 0.326179 0.155 Uiso 1 1 calc R U . . .
C49 C 0.09307(19) 0.52475(11) 0.4338(5) 0.0735(9) Uani 1 1 d . . . . .
C51 C 0.1336(2) 0.46159(13) 0.5979(6) 0.0924(12) Uani 1 1 d . . . . .
H51 H 0.132696 0.447346 0.694308 0.111 Uiso 1 1 calc R U . . .
C53 C 0.1753(2) 0.44090(14) 0.4828(7) 0.0981(14) Uani 1 1 d . . . . .
H53 H 0.203187 0.412096 0.498349 0.118 Uiso 1 1 calc R U . . .
C55 C 0.1407(3) 0.52602(18) 0.1632(6) 0.1077(14) Uani 1 1 d . . . . .
H55A H 0.083556 0.530381 0.124284 0.162 Uiso 1 1 calc R U . . .
H55B H 0.172575 0.506169 0.094234 0.162 Uiso 1 1 calc R U . . .
H55C H 0.168530 0.556269 0.171985 0.162 Uiso 1 1 calc R U . . .

loop_
_atom_site_aniso_label
_atom_site_aniso_U_11
_atom_site_aniso_U_22
_atom_site_aniso_U_33
_atom_site_aniso_U_23
_atom_site_aniso_U_13
_atom_site_aniso_U_12
N1 0.0352(8) 0.0296(8) 0.0245(7) -0.0002(6) -0.0001(6) -0.0033(6)
N2 0.0411(9) 0.0315(8) 0.0257(8) 0.0019(6) 0.0005(7) -0.0028(6)
N3 0.0357(8) 0.0306(8) 0.0251(8) 0.0008(6) -0.0001(6) 0.0007(6)
N4 0.0446(9) 0.0358(8) 0.0283(8) 0.0000(7) 0.0034(7) 0.0042(7)
C1 0.0326(9) 0.0325(9) 0.0245(9) -0.0002(7) -0.0001(7) -0.0052(7)
C2 0.0459(12) 0.0437(11) 0.0400(12) 0.0036(9) 0.0022(9) 0.0018(9)
C4 0.0347(9) 0.0291(9) 0.0268(9) -0.0011(7) -0.0011(8) -0.0041(7)
C5 0.0639(15) 0.0424(11) 0.0312(11) -0.0023(9) -0.0026(10) 0.0207(10)
C6 0.0306(9) 0.0305(9) 0.0255(9) 0.0000(7) -0.0017(7) -0.0037(7)
C7 0.0567(13) 0.0350(10) 0.0287(10) 0.0053(8) -0.0032(9) -0.0082(9)
C8 0.0323(9) 0.0329(9) 0.0276(9) 0.0015(7) -0.0016(8) 0.0024(7)
C9 0.0536(12) 0.0359(10) 0.0333(11) 0.0069(8) 0.0084(9) 0.0146(9)
C10 0.0422(10) 0.0289(8) 0.0265(9) 0.0005(7) -0.0034(8) -0.0061(7)
C11 0.0630(16) 0.0426(11) 0.0412(13) -0.0074(9) -0.0129(11) 0.0132(10)
C12 0.0487(11) 0.0309(9) 0.0284(10) 0.0017(7) -0.0023(8) 0.0091(8)
C14 0.0390(10) 0.0326(9) 0.0244(9) 0.0019(7) -0.0021(8) -0.0042(7)
C15 0.0457(11) 0.0366(9) 0.0344(11) 0.0075(8) 0.0068(9) 0.0082(8)
C16 0.0360(10) 0.0313(8) 0.0240(9) -0.0007(7) -0.0018(7) -0.0044(7)
C17 0.0541(12) 0.0352(10) 0.0295(10) 0.0029(8) 0.0017(9) 0.0162(9)
C18 0.0453(11) 0.0325(9) 0.0249(9) -0.0033(7) -0.0005(8) -0.0031(8)
C19 0.0551(13) 0.0404(10) 0.0374(12) 0.0051(9) -0.0084(10) 0.0018(10)
C20 0.0366(10) 0.0327(9) 0.0268(9) -0.0039(7) 0.0022(8) -0.0028(7)
C21 0.0452(12) 0.0497(12) 0.0556(15) 0.0000(10) 0.0065(12) 0.0028(10)
C22 0.0346(9) 0.0340(9) 0.0268(10) 0.0024(7) -0.0018(7) 0.0026(7)
C23 0.0519(14) 0.0540(13) 0.0661(17) 0.0093(12) 0.0151(13) 0.0019(11)
C24 0.0297(9) 0.0353(9) 0.0251(9) 0.0021(7) -0.0007(7) -0.0021(7)
C26 0.0301(9) 0.0321(9) 0.0247(9) 0.0006(7) -0.0019(7) -0.0028(7)
C28 0.0393(10) 0.0295(9) 0.0290(10) -0.0016(7) -0.0009(8) -0.0020(7)
C29 0.0496(12) 0.0335(9) 0.0282(10) 0.0044(8) 0.0032(9) 0.0041(8)
C30 0.0436(10) 0.0303(8) 0.0258(9) -0.0011(7) 0.0009(8) -0.0022(8)
C31 0.0460(11) 0.0377(10) 0.0329(10) 0.0004(8) -0.0011(9) 0.0082(8)
C32 0.0447(11) 0.0302(9) 0.0271(9) -0.0005(7) -0.0016(8) -0.0086(8)
C33 0.0476(12) 0.0413(11) 0.0337(11) -0.0023(8) 0.0054(9) -0.0127(9)
C34 0.0424(11) 0.0329(9) 0.0285(9) -0.0018(7) 0.0006(8) -0.0090(8)
C35 0.0488(12) 0.0444(11) 0.0375(11) -0.0007(9) -0.0045(9) 0.0042(9)
C36 0.0418(11) 0.0328(9) 0.0303(10) -0.0015(7) 0.0009(9) -0.0050(8)
C37 0.0499(12) 0.0427(11) 0.0419(12) -0.0003(9) -0.0082(10) 0.0063(9)
C38 0.0447(11) 0.0274(9) 0.0287(10) 0.0000(7) -0.0011(8) -0.0018(7)
C39 0.0506(12) 0.0318(9) 0.0324(11) 0.0012(8) 0.0018(9) 0.0055(8)
C40 0.0419(11) 0.0358(10) 0.0267(10) 0.0062(7) 0.0005(8) 0.0025(8)
C41 0.0503(13) 0.0440(11) 0.0473(13) 0.0043(10) 0.0071(11) 0.0004(9)
C42 0.0409(10) 0.0315(9) 0.0309(10) 0.0024(7) 0.0005(8) 0.0022(7)
C43 0.0488(13) 0.0514(13) 0.0459(13) -0.0037(10) 0.0139(11) -0.0066(10)
C44 0.0424(11) 0.0280(9) 0.0297(10) 0.0015(7) -0.0022(8) -0.0029(8)
C45 0.0679(16) 0.0460(12) 0.0436(13) 0.0074(10) 0.0187(11) 0.0182(12)
C46 0.0380(10) 0.0364(10) 0.0275(9) -0.0009(7) 0.0006(8) 0.0039(8)
C47 0.0583(15) 0.0550(14) 0.0652(17) 0.0120(12) 0.0252(13) 0.0110(12)
C48 0.0440(11) 0.0386(9) 0.0297(10) 0.0002(8) -0.0017(9) -0.0034(8)
C50 0.0453(11) 0.0337(10) 0.0294(10) 0.0032(8) -0.0004(8) 0.0057(8)
C52 0.0424(11) 0.0345(10) 0.0275(10) 0.0039(7) 0.0008(8) 0.0005(8)
C54 0.0366(10) 0.0366(9) 0.0240(9) 0.0028(7) 0.0007(8) -0.0046(7)
C56 0.0368(10) 0.0364(9) 0.0247(9) -0.0016(7) 0.0038(8) -0.0058(7)
C3 0.0403(14) 0.086(2) 0.107(3) -0.006(2) -0.0143(16) -0.0083(14)
C13 0.0430(15) 0.089(2) 0.136(4) -0.018(3) -0.0020(19) -0.0038(15)
C25 0.0575(18) 0.085(2) 0.102(3) -0.002(2) -0.0162(18) -0.0108(16)
C27 0.091(3) 0.099(3) 0.120(4) -0.005(3) -0.033(3) 0.023(2)
C49 0.0482(15) 0.0717(18) 0.101(3) -0.0025(18) -0.0227(17) -0.0025(13)
C51 0.061(2) 0.083(2) 0.134(4) 0.019(2) -0.022(2) -0.0109(18)
C53 0.0536(19) 0.079(2) 0.162(5) 0.015(3) -0.015(3) -0.0024(16)
C55 0.063(2) 0.149(4) 0.111(4) 0.010(3) -0.016(2) -0.018(2)

loop_
_atom_type_symbol
_atom_type_description
_atom_type_scat_dispersion_real
_atom_type_scat_dispersion_imag
_atom_type_scat_source
C C 0.0181 0.0091 'International Tables Vol C Tables 4.2.6.8 and 6.1.1.4'
H H 0.0000 0.0000 'International Tables Vol C Tables 4.2.6.8 and 6.1.1.4'
N N 0.0311 0.0180 'International Tables Vol C Tables 4.2.6.8 and 6.1.1.4'

loop_
_geom_angle_atom_site_label_1
_geom_angle_atom_site_label_2
_geom_angle_atom_site_label_3
_geom_angle
_geom_angle_site_symmetry_1
_geom_angle_site_symmetry_3
_geom_angle_publ_flag
C4 N1 C6 118.82(16) . . ?
C10 N2 C14 126.01(17) . . ?
C36 N2 C10 108.25(16) . . ?
C36 N2 C14 125.64(17) . . ?
C8 N3 C26 118.73(16) . . ?
C12 N4 C46 125.60(18) . . ?
C15 N4 C12 108.62(17) . . ?
C15 N4 C46 125.77(18) . . ?
C6 C1 C56 120.31(16) . . ?
C20 C1 C6 117.20(16) . . ?
C20 C1 C56 122.48(17) . . ?
C21 C2 H2 121.2 . . ?
C21 C2 C36 117.5(2) . . ?
C36 C2 H2 121.2 . . ?
N1 C4 C16 115.31(16) . . ?
N1 C4 C28 122.46(17) . . ?
C28 C4 C16 122.19(16) . . ?
C11 C5 H5 120.3 . . ?
C11 C5 C17 119.4(2) . . ?
C17 C5 H5 120.3 . . ?
N1 C6 C1 122.63(16) . . ?
N1 C6 C26 118.49(16) . . ?
C1 C6 C26 118.80(16) . . ?
C19 C7 H7 120.5 . . ?
C19 C7 C32 118.9(2) . . ?
C32 C7 H7 120.5 . . ?
N3 C8 C22 116.59(16) . . ?
N3 C8 C50 122.06(17) . . ?
C50 C8 C22 121.34(16) . . ?
C15 C9 C17 106.92(18) . . ?
C45 C9 C15 118.7(2) . . ?
C45 C9 C17 134.4(2) . . ?
N2 C10 C32 108.61(18) . . ?
C48 C10 N2 129.65(18) . . ?
C48 C10 C32 121.65(18) . . ?
C5 C11 H11 119.6 . . ?
C5 C11 C37 120.8(2) . . ?
C37 C11 H11 119.6 . . ?
N4 C12 C17 108.64(19) . . ?
C31 C12 N4 129.34(19) . . ?
C31 C12 C17 122.0(2) . . ?
C18 C14 N2 119.87(17) . . ?
C18 C14 C44 119.30(17) . . ?
C44 C14 N2 120.83(16) . . ?
N4 C15 C9 108.74(19) . . ?
N4 C15 C41 129.2(2) . . ?
C41 C15 C9 122.0(2) . . ?
C30 C16 C4 122.69(16) . . ?
C30 C16 C38 118.11(17) . . ?
C38 C16 C4 119.20(15) . . ?
C5 C17 C9 133.9(2) . . ?
C5 C17 C12 119.0(2) . . ?
C12 C17 C9 107.07(18) . . ?
C14 C18 H18 119.7 . . ?
C38 C18 C14 120.57(17) . . ?
C38 C18 H18 119.7 . . ?
C7 C19 H19 119.6 . . ?
C7 C19 C35 120.7(2) . . ?
C35 C19 H19 119.6 . . ?
C1 C20 H20 120.0 . . ?
C28 C20 C1 119.90(17) . . ?
C28 C20 H20 120.0 . . ?
C2 C21 H21 119.0 . . ?
C2 C21 C43 122.0(2) . . ?
C43 C21 H21 119.0 . . ?
C29 C22 C8 121.69(16) . . ?
C29 C22 C42 118.20(17) . . ?
C42 C22 C8 120.11(16) . . ?
C41 C23 H23 119.3 . . ?
C41 C23 C47 121.4(3) . . ?
C47 C23 H23 119.3 . . ?
C26 C24 C54 120.47(16) . . ?
C40 C24 C26 117.19(17) . . ?
C40 C24 C54 122.25(17) . . ?
N3 C26 C6 118.48(15) . . ?
N3 C26 C24 122.77(16) . . ?
C24 C26 C6 118.60(16) . . ?
C4 C28 H28 120.6 . . ?
C20 C28 C4 118.83(17) . . ?
C20 C28 H28 120.6 . . ?
C22 C29 H29 119.3 . . ?
C39 C29 C22 121.44(18) . . ?
C39 C29 H29 119.3 . . ?
C16 C30 H30 119.3 . . ?
C44 C30 C16 121.36(17) . . ?
C44 C30 H30 119.3 . . ?
C12 C31 H31 121.1 . . ?
C37 C31 C12 117.7(2) . . ?
C37 C31 H31 121.1 . . ?
C7 C32 C10 119.5(2) . . ?
C7 C32 C34 133.2(2) . . ?
C10 C32 C34 107.27(17) . . ?
C34 C33 H33 120.7 . . ?
C43 C33 H33 120.7 . . ?
C43 C33 C34 118.7(2) . . ?
C33 C34 C32 133.07(19) . . ?
C33 C34 C36 120.10(19) . . ?
C36 C34 C32 106.77(17) . . ?
C19 C35 H35 119.3 . . ?
C48 C35 C19 121.4(2) . . ?
C48 C35 H35 119.3 . . ?
N2 C36 C34 109.03(17) . . ?
C2 C36 N2 130.07(19) . . ?
C2 C36 C34 120.90(19) . . ?
C11 C37 H37 119.5 . . ?
C31 C37 C11 121.1(2) . . ?
C31 C37 H37 119.5 . . ?
C16 C38 H38 119.6 . . ?
C18 C38 C16 120.87(16) . . ?
C18 C38 H38 119.6 . . ?
C29 C39 H39 120.1 . . ?
C29 C39 C46 119.70(17) . . ?
C46 C39 H39 120.1 . . ?
C24 C40 H40 120.1 . . ?
C50 C40 C24 119.79(17) . . ?
C50 C40 H40 120.1 . . ?
C15 C41 H41 121.3 . . ?
C23 C41 C15 117.4(2) . . ?
C23 C41 H41 121.3 . . ?
C22 C42 H42 119.7 . . ?
C52 C42 C22 120.69(17) . . ?
C52 C42 H42 119.7 . . ?
C21 C43 H43 119.7 . . ?
C33 C43 C21 120.6(2) . . ?
C33 C43 H43 119.7 . . ?
C14 C44 H44 120.1 . . ?
C30 C44 C14 119.77(17) . . ?
C30 C44 H44 120.1 . . ?
C9 C45 H45 120.3 . . ?
C47 C45 C9 119.5(2) . . ?
C47 C45 H45 120.3 . . ?
C39 C46 N4 119.85(17) . . ?
C39 C46 C52 119.83(18) . . ?
C52 C46 N4 120.32(18) . . ?
C23 C47 H47 119.5 . . ?
C45 C47 C23 120.9(2) . . ?
C45 C47 H47 119.5 . . ?
C10 C48 H48 121.2 . . ?
C35 C48 C10 117.6(2) . . ?
C35 C48 H48 121.2 . . ?
C8 C50 H50 120.3 . . ?
C40 C50 C8 119.40(17) . . ?
C40 C50 H50 120.3 . . ?
C42 C52 C46 120.14(18) . . ?
C42 C52 H52 119.9 . . ?
C46 C52 H52 119.9 . . ?
C24 C54 H54 119.6 . . ?
C56 C54 C24 120.75(17) . . ?
C56 C54 H54 119.6 . . ?
C1 C56 H56 119.7 . . ?
C54 C56 C1 120.60(17) . . ?
C54 C56 H56 119.7 . . ?
C13 C3 C49 119.4(4) . . ?
C13 C3 C55 120.4(4) . . ?
C49 C3 C55 120.2(3) . . ?
C3 C13 H13 119.3 . . ?
C3 C13 C53 121.3(4) . . ?
C53 C13 H13 119.3 . . ?
C49 C25 H25 119.8 . . ?
C51 C25 H25 119.8 . . ?
C51 C25 C49 120.4(4) . . ?
H27A C27 H27B 109.5 . . ?
H27A C27 H27C 109.5 . . ?
H27B C27 H27C 109.5 . . ?
C49 C27 H27A 109.5 . . ?
C49 C27 H27B 109.5 . . ?
C49 C27 H27C 109.5 . . ?
C3 C49 C25 118.8(3) . . ?
C3 C49 C27 121.3(4) . . ?
C25 C49 C27 119.8(4) . . ?
C25 C51 H51 119.9 . . ?
C53 C51 C25 120.3(5) . . ?
C53 C51 H51 119.9 . . ?
C13 C53 H53 120.1 . . ?
C51 C53 C13 119.8(4) . . ?
C51 C53 H53 120.1 . . ?
C3 C55 H55A 109.5 . . ?
C3 C55 H55B 109.5 . . ?
C3 C55 H55C 109.5 . . ?
H55A C55 H55B 109.5 . . ?
H55A C55 H55C 109.5 . . ?
H55B C55 H55C 109.5 . . ?

loop_
_geom_bond_atom_site_label_1
_geom_bond_atom_site_label_2
_geom_bond_distance
_geom_bond_site_symmetry_2
_geom_bond_publ_flag
N1 C4 1.330(2) . ?
N1 C6 1.352(2) . ?
N2 C10 1.401(3) . ?
N2 C14 1.422(2) . ?
N2 C36 1.398(3) . ?
N3 C8 1.330(2) . ?
N3 C26 1.356(2) . ?
N4 C12 1.397(3) . ?
N4 C15 1.392(3) . ?
N4 C46 1.426(3) . ?
C1 C6 1.411(3) . ?
C1 C20 1.411(3) . ?
C1 C56 1.438(3) . ?
C2 H2 0.9500 . ?
C2 C21 1.381(3) . ?
C2 C36 1.397(3) . ?
C4 C16 1.485(3) . ?
C4 C28 1.412(3) . ?
C5 H5 0.9500 . ?
C5 C11 1.378(4) . ?
C5 C17 1.397(3) . ?
C6 C26 1.455(3) . ?
C7 H7 0.9500 . ?
C7 C19 1.377(3) . ?
C7 C32 1.401(3) . ?
C8 C22 1.488(3) . ?
C8 C50 1.413(3) . ?
C9 C15 1.413(3) . ?
C9 C17 1.440(3) . ?
C9 C45 1.403(3) . ?
C10 C32 1.410(3) . ?
C10 C48 1.390(3) . ?
C11 H11 0.9500 . ?
C11 C37 1.403(4) . ?
C12 C17 1.410(3) . ?
C12 C31 1.392(3) . ?
C14 C18 1.390(3) . ?
C14 C44 1.394(3) . ?
C15 C41 1.393(3) . ?
C16 C30 1.395(3) . ?
C16 C38 1.397(3) . ?
C18 H18 0.9500 . ?
C18 C38 1.382(3) . ?
C19 H19 0.9500 . ?
C19 C35 1.405(3) . ?
C20 H20 0.9500 . ?
C20 C28 1.370(3) . ?
C21 H21 0.9500 . ?
C21 C43 1.397(4) . ?
C22 C29 1.393(3) . ?
C22 C42 1.400(3) . ?
C23 H23 0.9500 . ?
C23 C41 1.383(4) . ?
C23 C47 1.401(4) . ?
C24 C26 1.413(2) . ?
C24 C40 1.406(3) . ?
C24 C54 1.433(3) . ?
C28 H28 0.9500 . ?
C29 H29 0.9500 . ?
C29 C39 1.383(3) . ?
C30 H30 0.9500 . ?
C30 C44 1.388(3) . ?
C31 H31 0.9500 . ?
C31 C37 1.386(3) . ?
C32 C34 1.442(3) . ?
C33 H33 0.9500 . ?
C33 C34 1.400(3) . ?
C33 C43 1.375(4) . ?
C34 C36 1.410(3) . ?
C35 H35 0.9500 . ?
C35 C48 1.386(3) . ?
C37 H37 0.9500 . ?
C38 H38 0.9500 . ?
C39 H39 0.9500 . ?
C39 C46 1.389(3) . ?
C40 H40 0.9500 . ?
C40 C50 1.368(3) . ?
C41 H41 0.9500 . ?
C42 H42 0.9500 . ?
C42 C52 1.386(3) . ?
C43 H43 0.9500 . ?
C44 H44 0.9500 . ?
C45 H45 0.9500 . ?
C45 C47 1.369(4) . ?
C46 C52 1.389(3) . ?
C47 H47 0.9500 . ?
C48 H48 0.9500 . ?
C50 H50 0.9500 . ?
C52 H52 0.9500 . ?
C54 H54 0.9500 . ?
C54 C56 1.347(3) . ?
C56 H56 0.9500 . ?
C3 C13 1.373(5) . ?
C3 C49 1.397(5) . ?
C3 C55 1.512(6) . ?
C13 H13 0.9500 . ?
C13 C53 1.388(6) . ?
C25 H25 0.9500 . ?
C25 C49 1.401(5) . ?
C25 C51 1.386(5) . ?
C27 H27A 0.9800 . ?
C27 H27B 0.9800 . ?
C27 H27C 0.9800 . ?
C27 C49 1.500(5) . ?
C51 H51 0.9500 . ?
C51 C53 1.357(7) . ?
C53 H53 0.9500 . ?
C55 H55A 0.9800 . ?
C55 H55B 0.9800 . ?
C55 H55C 0.9800 . ?

loop_
_geom_torsion_atom_site_label_1
_geom_torsion_atom_site_label_2
_geom_torsion_atom_site_label_3
_geom_torsion_atom_site_label_4
_geom_torsion
_geom_torsion_site_symmetry_1
_geom_torsion_site_symmetry_2
_geom_torsion_site_symmetry_3
_geom_torsion_site_symmetry_4
_geom_torsion_publ_flag
N1 C4 C16 C30 168.61(18) . . . . ?
N1 C4 C16 C38 -11.0(3) . . . . ?
N1 C4 C28 C20 -2.8(3) . . . . ?
N1 C6 C26 N3 4.2(3) . . . . ?
N1 C6 C26 C24 179.85(16) . . . . ?
N2 C10 C32 C7 178.70(17) . . . . ?
N2 C10 C32 C34 -2.8(2) . . . . ?
N2 C10 C48 C35 179.15(19) . . . . ?
N2 C14 C18 C38 -178.82(18) . . . . ?
N2 C14 C44 C30 179.44(18) . . . . ?
N3 C8 C22 C29 170.34(19) . . . . ?
N3 C8 C22 C42 -8.8(3) . . . . ?
N3 C8 C50 C40 2.1(3) . . . . ?
N4 C12 C17 C5 179.27(17) . . . . ?
N4 C12 C17 C9 0.2(2) . . . . ?
N4 C12 C31 C37 -178.26(19) . . . . ?
N4 C15 C41 C23 -178.7(2) . . . . ?
N4 C46 C52 C42 -179.35(18) . . . . ?
C1 C6 C26 N3 -172.67(17) . . . . ?
C1 C6 C26 C24 3.0(3) . . . . ?
C1 C20 C28 C4 2.1(3) . . . . ?
C2 C21 C43 C33 -2.4(4) . . . . ?
C4 N1 C6 C1 3.4(3) . . . . ?
C4 N1 C6 C26 -173.32(16) . . . . ?
C4 C16 C30 C44 -178.62(18) . . . . ?
C4 C16 C38 C18 179.26(18) . . . . ?
C5 C11 C37 C31 1.5(3) . . . . ?
C6 N1 C4 C16 178.14(16) . . . . ?
C6 N1 C4 C28 0.1(3) . . . . ?
C6 C1 C20 C28 1.1(3) . . . . ?
C6 C1 C56 C54 3.8(3) . . . . ?
C7 C19 C35 C48 -2.6(3) . . . . ?
C7 C32 C34 C33 3.9(4) . . . . ?
C7 C32 C34 C36 -179.2(2) . . . . ?
C8 N3 C26 C6 173.66(17) . . . . ?
C8 N3 C26 C24 -1.8(3) . . . . ?
C8 C22 C29 C39 -179.37(19) . . . . ?
C8 C22 C42 C52 178.86(18) . . . . ?
C9 C15 C41 C23 -1.3(3) . . . . ?
C9 C45 C47 C23 0.1(4) . . . . ?
C10 N2 C14 C18 -134.3(2) . . . . ?
C10 N2 C14 C44 45.5(3) . . . . ?
C10 N2 C36 C2 179.6(2) . . . . ?
C10 N2 C36 C34 -0.3(2) . . . . ?
C10 C32 C34 C33 -174.4(2) . . . . ?
C10 C32 C34 C36 2.5(2) . . . . ?
C11 C5 C17 C9 178.1(2) . . . . ?
C11 C5 C17 C12 -0.6(3) . . . . ?
C12 N4 C15 C9 -0.4(2) . . . . ?
C12 N4 C15 C41 177.3(2) . . . . ?
C12 N4 C46 C39 -50.8(3) . . . . ?
C12 N4 C46 C52 128.6(2) . . . . ?
C12 C31 C37 C11 -0.1(3) . . . . ?
C14 N2 C10 C32 178.50(16) . . . . ?
C14 N2 C10 C48 1.9(3) . . . . ?
C14 N2 C36 C2 3.0(3) . . . . ?
C14 N2 C36 C34 -176.92(17) . . . . ?
C14 C18 C38 C16 -0.8(3) . . . . ?
C15 N4 C12 C17 0.2(2) . . . . ?
C15 N4 C12 C31 177.1(2) . . . . ?
C15 N4 C46 C39 127.7(2) . . . . ?
C15 N4 C46 C52 -52.9(3) . . . . ?
C15 C9 C17 C5 -179.3(2) . . . . ?
C15 C9 C17 C12 -0.5(2) . . . . ?
C15 C9 C45 C47 -1.3(3) . . . . ?
C16 C4 C28 C20 179.23(17) . . . . ?
C16 C30 C44 C14 -0.5(3) . . . . ?
C17 C5 C11 C37 -1.1(3) . . . . ?
C17 C9 C15 N4 0.6(2) . . . . ?
C17 C9 C15 C41 -177.35(19) . . . . ?
C17 C9 C45 C47 177.8(2) . . . . ?
C17 C12 C31 C37 -1.7(3) . . . . ?
C18 C14 C44 C30 -0.7(3) . . . . ?
C19 C7 C32 C10 2.2(3) . . . . ?
C19 C7 C32 C34 -175.9(2) . . . . ?
C19 C35 C48 C10 0.5(3) . . . . ?
C20 C1 C6 N1 -4.0(3) . . . . ?
C20 C1 C6 C26 172.75(17) . . . . ?
C20 C1 C56 C54 -175.42(18) . . . . ?
C21 C2 C36 N2 -176.5(2) . . . . ?
C21 C2 C36 C34 3.4(3) . . . . ?
C22 C8 C50 C40 -178.89(18) . . . . ?
C22 C29 C39 C46 0.6(3) . . . . ?
C22 C42 C52 C46 0.4(3) . . . . ?
C24 C40 C50 C8 -1.6(3) . . . . ?
C24 C54 C56 C1 2.6(3) . . . . ?
C26 N3 C8 C22 -179.43(17) . . . . ?
C26 N3 C8 C50 -0.3(3) . . . . ?
C26 C24 C40 C50 -0.3(3) . . . . ?
C26 C24 C54 C56 -6.2(3) . . . . ?
C28 C4 C16 C30 -13.3(3) . . . . ?
C28 C4 C16 C38 167.05(18) . . . . ?
C29 C22 C42 C52 -0.3(3) . . . . ?
C29 C39 C46 N4 178.84(19) . . . . ?
C29 C39 C46 C52 -0.5(3) . . . . ?
C30 C16 C38 C18 -0.4(3) . . . . ?
C31 C12 C17 C5 2.0(3) . . . . ?
C31 C12 C17 C9 -177.03(18) . . . . ?
C32 C7 C19 C35 1.1(3) . . . . ?
C32 C10 C48 C35 2.9(3) . . . . ?
C32 C34 C36 N2 -1.3(2) . . . . ?
C32 C34 C36 C2 178.73(19) . . . . ?
C33 C34 C36 N2 176.06(17) . . . . ?
C33 C34 C36 C2 -3.9(3) . . . . ?
C34 C33 C43 C21 1.9(3) . . . . ?
C36 N2 C10 C32 1.9(2) . . . . ?
C36 N2 C10 C48 -174.70(19) . . . . ?
C36 N2 C14 C18 41.6(3) . . . . ?
C36 N2 C14 C44 -138.5(2) . . . . ?
C36 C2 C21 C43 -0.3(3) . . . . ?
C38 C16 C30 C44 1.0(3) . . . . ?
C39 C46 C52 C42 0.0(3) . . . . ?
C40 C24 C26 N3 2.1(3) . . . . ?
C40 C24 C26 C6 -173.32(17) . . . . ?
C40 C24 C54 C56 170.24(19) . . . . ?
C41 C23 C47 C45 0.6(4) . . . . ?
C42 C22 C29 C39 -0.2(3) . . . . ?
C43 C33 C34 C32 177.7(2) . . . . ?
C43 C33 C34 C36 1.2(3) . . . . ?
C44 C14 C18 C38 1.3(3) . . . . ?
C45 C9 C15 N4 179.85(19) . . . . ?
C45 C9 C15 C41 1.9(3) . . . . ?
C45 C9 C17 C5 1.5(4) . . . . ?
C45 C9 C17 C12 -179.6(2) . . . . ?
C46 N4 C12 C17 178.89(17) . . . . ?
C46 N4 C12 C31 -4.2(3) . . . . ?
C46 N4 C15 C9 -179.19(17) . . . . ?
C46 N4 C15 C41 -1.5(3) . . . . ?
C47 C23 C41 C15 0.0(4) . . . . ?
C48 C10 C32 C7 -4.3(3) . . . . ?
C48 C10 C32 C34 174.21(17) . . . . ?
C50 C8 C22 C29 -8.8(3) . . . . ?
C50 C8 C22 C42 172.09(19) . . . . ?
C54 C24 C26 N3 178.73(17) . . . . ?
C54 C24 C26 C6 3.3(3) . . . . ?
C54 C24 C40 C50 -176.87(19) . . . . ?
C56 C1 C6 N1 176.71(16) . . . . ?
C56 C1 C6 C26 -6.6(3) . . . . ?
C56 C1 C20 C28 -179.63(18) . . . . ?
C3 C13 C53 C51 -0.9(5) . . . . ?
C13 C3 C49 C25 0.0(4) . . . . ?
C13 C3 C49 C27 177.3(3) . . . . ?
C25 C51 C53 C13 0.5(5) . . . . ?
C49 C3 C13 C53 0.6(5) . . . . ?
C49 C25 C51 C53 0.1(5) . . . . ?
C51 C25 C49 C3 -0.4(5) . . . . ?
C51 C25 C49 C27 -177.7(3) . . . . ?
C55 C3 C13 C53 178.9(3) . . . . ?
C55 C3 C49 C25 -178.3(3) . . . . ?
C55 C3 C49 C27 -1.0(5) . . . . ?
